data_4080968
loop_
_publ_author_name
'Li, Tingting'
'Nishiura, Masayoshi'
'Cheng, Jianhua'
'Zhang, Wenxiong'
'Li, Yang'
'Hou, Zhaomin'

_publ_section_title
;
 Hydrogenolysis and Protonation of Polymetallic Lutetium Methylidene and
 Methyl Complexes
;
_journal_issue 15
_journal_name_full Organometallics
_journal_page_first 4142
_journal_paper_doi 10.1021/om4002999
_journal_volume 32
_journal_year 2013
_chemical_formula_moiety '2(C37 H44 B Lu Si), 0.5(C6 H6)'
_chemical_formula_sum 'C38.5 H45.5 B Lu Si'
_chemical_formula_weight 722.12
_chemical_name_common Cp'LuCH3(BPh4)
_chemical_name_systematic
; 
 ? 
;
_space_group_IT_number 2
_symmetry_cell_setting triclinic
_symmetry_space_group_name_Hall '-P 1'
_symmetry_space_group_name_H-M 'P -1'
_atom_sites_solution_hydrogens geom
_atom_sites_solution_primary direct
_atom_sites_solution_secondary difmap
_audit_creation_method SHELXL-97
_cell_angle_alpha 108.885(14)
_cell_angle_beta 106.214(14)
_cell_angle_gamma 97.900(16)
_cell_formula_units_Z 4
_cell_length_a 13.754(12)
_cell_length_b 15.228(13)
_cell_length_c 18.018(15)
_cell_measurement_reflns_used 256
_cell_measurement_temperature 173(2)
_cell_measurement_theta_max 25
_cell_measurement_theta_min 2
_cell_volume 3319(5)
_computing_structure_refinement 'SHELXL-97 (Sheldrick, 1997)'
_computing_structure_solution 'SHELXS-97 (Sheldrick, 1990)'
_diffrn_ambient_temperature 173(2)
_diffrn_measured_fraction_theta_full 0.981
_diffrn_measured_fraction_theta_max 0.981
_diffrn_radiation_monochromator graphite
_diffrn_radiation_source 'fine-focus sealed tube'
_diffrn_radiation_type MoK\a
_diffrn_radiation_wavelength 0.71073
_diffrn_reflns_av_R_equivalents 0.0202
_diffrn_reflns_av_sigmaI/netI 0.0421
_diffrn_reflns_limit_h_max 16
_diffrn_reflns_limit_h_min -16
_diffrn_reflns_limit_k_max 18
_diffrn_reflns_limit_k_min -11
_diffrn_reflns_limit_l_max 20
_diffrn_reflns_limit_l_min -21
_diffrn_reflns_number 17957
_diffrn_reflns_theta_full 25.00
_diffrn_reflns_theta_max 25.00
_diffrn_reflns_theta_min 1.53
_exptl_absorpt_coefficient_mu 3.035
_exptl_absorpt_correction_T_max 0.5419
_exptl_absorpt_correction_T_min 0.4251
_exptl_absorpt_correction_type multi-scan
_exptl_absorpt_process_details SADABS
_exptl_crystal_density_diffrn 1.445
_exptl_crystal_density_method 'not measured'
_exptl_crystal_F_000 1466
_exptl_crystal_size_max 0.34
_exptl_crystal_size_mid 0.28
_exptl_crystal_size_min 0.23
_refine_diff_density_max 0.915
_refine_diff_density_min -0.463
_refine_diff_density_rms 0.087
_refine_ls_extinction_method none
_refine_ls_goodness_of_fit_ref 1.048
_refine_ls_hydrogen_treatment noref
_refine_ls_matrix_type full
_refine_ls_number_parameters 748
_refine_ls_number_reflns 11471
_refine_ls_number_restraints 2
_refine_ls_restrained_S_all 1.049
_refine_ls_R_factor_all 0.0406
_refine_ls_R_factor_gt 0.0316
_refine_ls_shift/su_max 0.003
_refine_ls_shift/su_mean 0.000
_refine_ls_structure_factor_coef Fsqd
_refine_ls_weighting_details 'calc w=1/[\s^2^(Fo^2^)+(0.0408P)^2^+0.0000P] where P=(Fo^2^+2Fc^2^)/3'
_refine_ls_weighting_scheme calc
_refine_ls_wR_factor_gt 0.0768
_refine_ls_wR_factor_ref 0.0809
_reflns_number_gt 9434
_reflns_number_total 11471
_reflns_threshold_expression >2sigma(I)
_cod_data_source_file om4002999_si_001.cif
_cod_data_source_block 6
_cod_original_sg_symbol_H-M P-1
_cod_original_formula_sum 'C38.50 H45.50 B Lu Si'
_cod_database_code 4080968

loop_
_symmetry_equiv_pos_as_xyz
'x, y, z'
'-x, -y, -z'

loop_
_atom_site_label
_atom_site_type_symbol
_atom_site_fract_x
_atom_site_fract_y
_atom_site_fract_z
_atom_site_U_iso_or_equiv
_atom_site_adp_type
_atom_site_occupancy
_atom_site_symmetry_multiplicity
_atom_site_calc_flag
_atom_site_refinement_flags
Lu1 Lu 0.160297(13) 0.250052(13) 0.395025(10) 0.03725(6) Uani 1 1 d .
Lu2 Lu 0.622137(13) 0.273030(13) 0.925274(10) 0.03684(6) Uani 1 1 d .
Si1 Si 0.27617(12) 0.46326(10) 0.62919(9) 0.0620(4) Uani 1 1 d .
Si2 Si 0.77002(10) 0.06001(9) 0.94177(8) 0.0477(3) Uani 1 1 d .
B1 B 0.1906(4) 0.3851(4) 0.2590(3) 0.0387(11) Uani 1 1 d .
B2 B 0.3463(4) 0.1263(4) 0.8015(3) 0.0388(11) Uani 1 1 d .
C1 C 0.2196(4) 0.1190(3) 0.3400(3) 0.0568(13) Uani 1 1 d .
H1A H 0.2330 0.1199 0.2896 0.085 Uiso 1 1 calc R
H1B H 0.1667 0.0604 0.3256 0.085 Uiso 1 1 calc R
H1C H 0.2845 0.1207 0.3812 0.085 Uiso 1 1 calc R
C2 C 0.2069(3) 0.3386(3) 0.5532(2) 0.0416(10) Uani 1 1 d .
C3 C 0.2434(3) 0.2541(3) 0.5440(2) 0.0417(10) Uani 1 1 d .
C4 C 0.1558(4) 0.1745(3) 0.5036(3) 0.0520(12) Uani 1 1 d .
C5 C 0.0651(4) 0.2080(4) 0.4889(3) 0.0565(13) Uani 1 1 d .
C6 C 0.0950(3) 0.3076(4) 0.5191(3) 0.0494(12) Uani 1 1 d .
C7 C 0.3535(4) 0.2470(4) 0.5776(3) 0.0602(13) Uani 1 1 d .
H7A H 0.4010 0.3113 0.6036 0.090 Uiso 1 1 calc R
H7B H 0.3727 0.2071 0.5318 0.090 Uiso 1 1 calc R
H7C H 0.3588 0.2181 0.6194 0.090 Uiso 1 1 calc R
C8 C 0.1581(5) 0.0723(4) 0.4893(3) 0.087(2) Uani 1 1 d .
H8A H 0.2308 0.0675 0.5040 0.130 Uiso 1 1 calc R
H8B H 0.1198 0.0319 0.4303 0.130 Uiso 1 1 calc R
H8C H 0.1252 0.0508 0.5242 0.130 Uiso 1 1 calc R
C9 C -0.0441(4) 0.1451(5) 0.4573(4) 0.097(2) Uani 1 1 d .
H9A H -0.0417 0.0777 0.4401 0.146 Uiso 1 1 calc R
H9B H -0.0876 0.1559 0.4094 0.146 Uiso 1 1 calc R
H9C H -0.0741 0.1608 0.5019 0.146 Uiso 1 1 calc R
C10 C 0.0199(4) 0.3713(5) 0.5256(3) 0.0813(19) Uani 1 1 d .
H10A H 0.0589 0.4386 0.5484 0.122 Uiso 1 1 calc R
H10B H -0.0168 0.3608 0.5627 0.122 Uiso 1 1 calc R
H10C H -0.0311 0.3557 0.4700 0.122 Uiso 1 1 calc R
C11 C 0.2282(7) 0.4826(6) 0.7192(4) 0.129(3) Uani 1 1 d .
H11A H 0.1517 0.4695 0.6987 0.194 Uiso 1 1 calc R
H11B H 0.2581 0.5491 0.7590 0.194 Uiso 1 1 calc R
H11C H 0.2497 0.4392 0.7470 0.194 Uiso 1 1 calc R
C12 C 0.4206(5) 0.4885(5) 0.6745(4) 0.098(2) Uani 1 1 d .
H12A H 0.4502 0.4785 0.6298 0.147 Uiso 1 1 calc R
H12B H 0.4391 0.4452 0.7032 0.147 Uiso 1 1 calc R
H12C H 0.4488 0.5550 0.7145 0.147 Uiso 1 1 calc R
C13 C 0.2490(6) 0.5556(4) 0.5847(5) 0.114(3) Uani 1 1 d .
H13A H 0.2738 0.5458 0.5374 0.171 Uiso 1 1 calc R
H13B H 0.2853 0.6196 0.6277 0.171 Uiso 1 1 calc R
H13C H 0.1735 0.5501 0.5656 0.171 Uiso 1 1 calc R
C14 C 0.0777(3) 0.2137(3) 0.2233(3) 0.0438(10) Uani 1 1 d .
H14 H 0.1161 0.1919 0.1877 0.053 Uiso 1 1 calc R
C15 C 0.0088(4) 0.1464(4) 0.2314(3) 0.0523(12) Uani 1 1 d .
H15 H 0.0021 0.0801 0.2030 0.063 Uiso 1 1 calc R
C16 C -0.0514(4) 0.1748(4) 0.2812(3) 0.0559(13) Uani 1 1 d .
H16 H -0.0996 0.1287 0.2869 0.067 Uiso 1 1 calc R
C17 C -0.0392(3) 0.2716(4) 0.3219(3) 0.0523(12) Uani 1 1 d .
H17 H -0.0809 0.2923 0.3550 0.063 Uiso 1 1 calc R
C18 C 0.0342(3) 0.3405(3) 0.3152(3) 0.0418(10) Uani 1 1 d .
H18 H 0.0428 0.4067 0.3455 0.050 Uiso 1 1 calc R
C19 C 0.0947(3) 0.3129(3) 0.2646(2) 0.0379(9) Uani 1 1 d .
C20 C 0.3163(3) 0.3853(3) 0.3990(3) 0.0468(11) Uani 1 1 d .
H20 H 0.2751 0.4202 0.4257 0.056 Uiso 1 1 calc R
C21 C 0.2913(3) 0.3580(3) 0.3119(2) 0.0369(9) Uani 1 1 d .
C22 C 0.3517(3) 0.3031(3) 0.2782(3) 0.0483(11) Uani 1 1 d .
H22 H 0.3360 0.2805 0.2194 0.058 Uiso 1 1 calc R
C23 C 0.4340(4) 0.2795(4) 0.3256(3) 0.0603(13) Uani 1 1 d .
H23 H 0.4736 0.2420 0.2993 0.072 Uiso 1 1 calc R
C24 C 0.4582(4) 0.3099(4) 0.4099(4) 0.0661(15) Uani 1 1 d .
H24 H 0.5154 0.2948 0.4428 0.079 Uiso 1 1 calc R
C25 C 0.3996(4) 0.3622(4) 0.4467(3) 0.0620(14) Uani 1 1 d .
H25 H 0.4159 0.3832 0.5055 0.074 Uiso 1 1 calc R
C26 C 0.1916(3) 0.4969(3) 0.3010(2) 0.0412(10) Uani 1 1 d .
C27 C 0.2804(4) 0.5689(4) 0.3563(3) 0.0625(13) Uani 1 1 d .
H27 H 0.3443 0.5517 0.3735 0.075 Uiso 1 1 calc R
C28 C 0.2798(5) 0.6642(4) 0.3872(4) 0.0801(18) Uani 1 1 d .
H28 H 0.3423 0.7107 0.4254 0.096 Uiso 1 1 calc R
C29 C 0.1898(5) 0.6920(4) 0.3632(4) 0.0764(17) Uani 1 1 d .
H29 H 0.1889 0.7576 0.3845 0.092 Uiso 1 1 calc R
C30 C 0.1003(5) 0.6233(4) 0.3075(3) 0.0644(14) Uani 1 1 d .
H30 H 0.0370 0.6413 0.2895 0.077 Uiso 1 1 calc R
C31 C 0.1025(4) 0.5290(3) 0.2780(3) 0.0521(12) Uani 1 1 d .
H31 H 0.0396 0.4830 0.2398 0.063 Uiso 1 1 calc R
C32 C 0.1813(3) 0.3631(3) 0.1626(3) 0.0404(10) Uani 1 1 d .
C33 C 0.2666(3) 0.3969(3) 0.1428(3) 0.0456(11) Uani 1 1 d .
H33 H 0.3319 0.4293 0.1866 0.055 Uiso 1 1 calc R
C34 C 0.2598(4) 0.3851(4) 0.0621(3) 0.0576(13) Uani 1 1 d .
H34 H 0.3195 0.4098 0.0514 0.069 Uiso 1 1 calc R
C35 C 0.1670(4) 0.3378(3) -0.0029(3) 0.0560(13) Uani 1 1 d .
H35 H 0.1621 0.3278 -0.0588 0.067 Uiso 1 1 calc R
C36 C 0.0813(4) 0.3054(4) 0.0152(3) 0.0595(13) Uani 1 1 d .
H36 H 0.0159 0.2739 -0.0287 0.071 Uiso 1 1 calc R
C37 C 0.0894(4) 0.3181(3) 0.0955(3) 0.0499(11) Uani 1 1 d .
H37 H 0.0287 0.2947 0.1057 0.060 Uiso 1 1 calc R
C38 C 0.6023(4) 0.3982(4) 1.0288(3) 0.0649(14) Uani 1 1 d .
H38A H 0.5383 0.4164 1.0058 0.097 Uiso 1 1 calc R
H38B H 0.6627 0.4531 1.0501 0.097 Uiso 1 1 calc R
H38C H 0.5975 0.3782 1.0744 0.097 Uiso 1 1 calc R
C39 C 0.7687(3) 0.1863(3) 0.9537(2) 0.0377(9) Uani 1 1 d .
C40 C 0.7810(3) 0.2206(3) 0.8909(2) 0.0404(10) Uani 1 1 d .
C41 C 0.8118(3) 0.3211(3) 0.9256(3) 0.0434(10) Uani 1 1 d .
C42 C 0.8190(3) 0.3513(3) 1.0102(3) 0.0444(10) Uani 1 1 d .
C43 C 0.7934(3) 0.2690(3) 1.0274(2) 0.0389(10) Uani 1 1 d .
C44 C 0.7788(4) 0.1603(4) 0.8047(3) 0.0616(14) Uani 1 1 d .
H44A H 0.7545 0.0922 0.7938 0.092 Uiso 1 1 calc R
H44B H 0.8494 0.1728 0.8021 0.092 Uiso 1 1 calc R
H44C H 0.7312 0.1769 0.7626 0.092 Uiso 1 1 calc R
C45 C 0.8490(4) 0.3861(4) 0.8863(3) 0.0631(14) Uani 1 1 d .
H45A H 0.8655 0.4530 0.9247 0.095 Uiso 1 1 calc R
H45B H 0.7939 0.3758 0.8340 0.095 Uiso 1 1 calc R
H45C H 0.9117 0.3718 0.8747 0.095 Uiso 1 1 calc R
C46 C 0.8598(4) 0.4520(3) 1.0729(3) 0.0640(14) Uani 1 1 d .
H46A H 0.8714 0.4957 1.0447 0.096 Uiso 1 1 calc R
H46B H 0.9259 0.4577 1.1150 0.096 Uiso 1 1 calc R
H46C H 0.8087 0.4687 1.1002 0.096 Uiso 1 1 calc R
C47 C 0.8015(4) 0.2750(3) 1.1143(2) 0.0492(11) Uani 1 1 d .
H47A H 0.7805 0.2103 1.1133 0.074 Uiso 1 1 calc R
H47B H 0.7554 0.3133 1.1338 0.074 Uiso 1 1 calc R
H47C H 0.8739 0.3053 1.1522 0.074 Uiso 1 1 calc R
C48 C 0.8942(4) 0.0391(4) 0.9257(4) 0.0765(17) Uani 1 1 d .
H48A H 0.8971 -0.0268 0.9195 0.115 Uiso 1 1 calc R
H48B H 0.9538 0.0841 0.9741 0.115 Uiso 1 1 calc R
H48C H 0.8972 0.0490 0.8752 0.115 Uiso 1 1 calc R
C49 C 0.7707(5) 0.0318(4) 1.0347(3) 0.0809(18) Uani 1 1 d .
H49A H 0.7712 -0.0357 1.0227 0.121 Uiso 1 1 calc R
H49B H 0.7080 0.0433 1.0479 0.121 Uiso 1 1 calc R
H49C H 0.8332 0.0728 1.0824 0.121 Uiso 1 1 calc R
C50 C 0.6608(4) -0.0312(4) 0.8514(3) 0.0690(14) Uani 1 1 d .
H50A H 0.6664 -0.0954 0.8493 0.104 Uiso 1 1 calc R
H50B H 0.6642 -0.0250 0.7997 0.104 Uiso 1 1 calc R
H50C H 0.5941 -0.0215 0.8576 0.104 Uiso 1 1 calc R
C51 C 0.4300(3) 0.2074(3) 0.7939(2) 0.0365(9) Uani 1 1 d .
C52 C 0.4355(3) 0.3043(3) 0.8343(3) 0.0475(11) Uani 1 1 d .
H52 H 0.3841 0.3200 0.8588 0.057 Uiso 1 1 calc R
C53 C 0.5113(4) 0.3785(3) 0.8407(3) 0.0542(12) Uani 1 1 d .
H53 H 0.5115 0.4431 0.8691 0.065 Uiso 1 1 calc R
C54 C 0.5874(4) 0.3584(4) 0.8053(3) 0.0551(13) Uani 1 1 d .
H54 H 0.6406 0.4090 0.8099 0.066 Uiso 1 1 calc R
C55 C 0.5848(3) 0.2638(4) 0.7631(3) 0.0501(12) Uani 1 1 d .
H55 H 0.6352 0.2491 0.7373 0.060 Uiso 1 1 calc R
C56 C 0.5079(3) 0.1900(3) 0.7586(2) 0.0416(10) Uani 1 1 d .
H56 H 0.5084 0.1256 0.7306 0.050 Uiso 1 1 calc R
C57 C 0.3975(3) 0.1481(3) 0.9010(3) 0.0406(10) Uani 1 1 d .
C58 C 0.4930(3) 0.1264(4) 0.9306(3) 0.0485(11) Uani 1 1 d .
H58 H 0.5247 0.0971 0.8916 0.058 Uiso 1 1 calc R
C59 C 0.5431(4) 0.1460(4) 1.0146(3) 0.0639(15) Uani 1 1 d .
H59 H 0.6060 0.1271 1.0319 0.077 Uiso 1 1 calc R
C60 C 0.5022(4) 0.1924(5) 1.0724(3) 0.0745(17) Uani 1 1 d .
H60 H 0.5373 0.2075 1.1302 0.089 Uiso 1 1 calc R
C61 C 0.4100(4) 0.2169(4) 1.0463(3) 0.0684(15) Uani 1 1 d .
H61 H 0.3807 0.2487 1.0862 0.082 Uiso 1 1 calc R
C62 C 0.3591(4) 0.1958(4) 0.9622(3) 0.0548(12) Uani 1 1 d .
H62 H 0.2959 0.2144 0.9458 0.066 Uiso 1 1 calc R
C63 C 0.3401(3) 0.0175(3) 0.7437(3) 0.0400(10) Uani 1 1 d .
C64 C 0.3396(4) -0.0582(3) 0.7707(3) 0.0535(12) Uani 1 1 d .
H64 H 0.3492 -0.0455 0.8278 0.064 Uiso 1 1 calc R
C65 C 0.3258(4) -0.1513(4) 0.7175(4) 0.0666(15) Uani 1 1 d .
H65 H 0.3252 -0.2011 0.7384 0.080 Uiso 1 1 calc R
C66 C 0.3129(4) -0.1721(4) 0.6357(4) 0.0716(16) Uani 1 1 d .
H66 H 0.3036 -0.2361 0.5991 0.086 Uiso 1 1 calc R
C67 C 0.3136(4) -0.0998(4) 0.6068(3) 0.0654(14) Uani 1 1 d .
H67 H 0.3051 -0.1133 0.5497 0.078 Uiso 1 1 calc R
C68 C 0.3264(3) -0.0076(4) 0.6595(3) 0.0507(11) Uani 1 1 d .
H68 H 0.3258 0.0413 0.6374 0.061 Uiso 1 1 calc R
C69 C 0.2295(3) 0.1426(3) 0.7749(3) 0.0403(10) Uani 1 1 d .
C70 C 0.1505(3) 0.1006(3) 0.7971(3) 0.0499(11) Uani 1 1 d .
H70 H 0.1674 0.0644 0.8309 0.060 Uiso 1 1 calc R
C71 C 0.0502(4) 0.1098(4) 0.7723(3) 0.0610(13) Uani 1 1 d .
H71 H -0.0001 0.0818 0.7904 0.073 Uiso 1 1 calc R
C72 C 0.0218(4) 0.1587(4) 0.7215(3) 0.0642(14) Uani 1 1 d .
H72 H -0.0480 0.1644 0.7034 0.077 Uiso 1 1 calc R
C73 C 0.0969(4) 0.1997(4) 0.6972(3) 0.0624(14) Uani 1 1 d .
H73 H 0.0788 0.2343 0.6622 0.075 Uiso 1 1 calc R
C74 C 0.1975(3) 0.1910(4) 0.7232(3) 0.0543(12) Uani 1 1 d .
H74 H 0.2473 0.2194 0.7048 0.065 Uiso 1 1 calc R
C75 C 0.4346(7) 0.9135(5) 0.4459(5) 0.109(2) Uani 1 1 d D
H75 H 0.3886 0.8536 0.4072 0.131 Uiso 1 1 calc R
C76 C 0.4293(5) 0.9961(6) 0.4267(4) 0.099(2) Uani 1 1 d D
H76 H 0.3806 0.9937 0.3765 0.119 Uiso 1 1 calc R
C77 C 0.5011(6) 1.0825(5) 0.4867(5) 0.105(2) Uani 1 1 d D
H77 H 0.5009 1.1396 0.4760 0.126 Uiso 1 1 calc R

loop_
_atom_site_aniso_label
_atom_site_aniso_U_11
_atom_site_aniso_U_22
_atom_site_aniso_U_33
_atom_site_aniso_U_23
_atom_site_aniso_U_13
_atom_site_aniso_U_12
Lu1 0.03633(11) 0.04069(12) 0.03395(10) 0.01752(9) 0.00789(8) 0.00798(8)
Lu2 0.03355(11) 0.04311(12) 0.03194(10) 0.01546(9) 0.00742(8) 0.00890(8)
Si1 0.0797(10) 0.0483(8) 0.0464(8) 0.0091(7) 0.0182(7) 0.0092(8)
Si2 0.0523(8) 0.0455(8) 0.0482(7) 0.0207(6) 0.0167(6) 0.0153(6)
B1 0.035(3) 0.043(3) 0.040(3) 0.020(2) 0.010(2) 0.010(2)
B2 0.036(3) 0.044(3) 0.036(3) 0.018(2) 0.010(2) 0.007(2)
C1 0.060(3) 0.055(3) 0.060(3) 0.026(3) 0.019(2) 0.025(3)
C2 0.049(3) 0.045(3) 0.034(2) 0.019(2) 0.0143(19) 0.010(2)
C3 0.045(3) 0.049(3) 0.033(2) 0.020(2) 0.0083(19) 0.014(2)
C4 0.068(3) 0.046(3) 0.036(2) 0.023(2) 0.010(2) -0.002(2)
C5 0.042(3) 0.082(4) 0.049(3) 0.039(3) 0.012(2) -0.001(3)
C6 0.042(3) 0.074(4) 0.045(3) 0.033(3) 0.018(2) 0.019(2)
C7 0.055(3) 0.077(4) 0.060(3) 0.040(3) 0.014(2) 0.031(3)
C8 0.130(6) 0.052(3) 0.060(3) 0.033(3) 0.002(3) -0.003(3)
C9 0.062(4) 0.142(6) 0.083(4) 0.070(5) 0.010(3) -0.024(4)
C10 0.073(4) 0.129(6) 0.059(3) 0.035(4) 0.033(3) 0.054(4)
C11 0.145(7) 0.140(7) 0.061(4) -0.014(5) 0.051(4) 0.002(5)
C12 0.083(4) 0.078(4) 0.082(4) 0.013(4) -0.007(3) -0.019(4)
C13 0.160(7) 0.063(4) 0.114(6) 0.033(4) 0.033(5) 0.051(5)
C14 0.039(2) 0.045(3) 0.036(2) 0.011(2) 0.0036(19) 0.007(2)
C15 0.050(3) 0.048(3) 0.046(3) 0.015(2) 0.005(2) 0.005(2)
C16 0.045(3) 0.063(3) 0.053(3) 0.031(3) 0.007(2) -0.003(2)
C17 0.035(2) 0.083(4) 0.049(3) 0.035(3) 0.017(2) 0.017(3)
C18 0.042(2) 0.051(3) 0.036(2) 0.022(2) 0.0095(19) 0.018(2)
C19 0.034(2) 0.046(3) 0.031(2) 0.018(2) 0.0041(17) 0.0088(19)
C20 0.040(2) 0.053(3) 0.043(2) 0.019(2) 0.011(2) 0.004(2)
C21 0.033(2) 0.034(2) 0.041(2) 0.017(2) 0.0093(18) -0.0005(18)
C22 0.048(3) 0.051(3) 0.047(3) 0.022(2) 0.014(2) 0.013(2)
C23 0.048(3) 0.072(4) 0.078(4) 0.041(3) 0.025(3) 0.030(3)
C24 0.042(3) 0.085(4) 0.079(4) 0.055(4) 0.006(3) 0.014(3)
C25 0.062(3) 0.072(4) 0.043(3) 0.031(3) 0.001(2) 0.002(3)
C26 0.047(3) 0.044(3) 0.034(2) 0.017(2) 0.0140(19) 0.010(2)
C27 0.064(3) 0.050(3) 0.066(3) 0.024(3) 0.011(3) 0.012(3)
C28 0.091(5) 0.042(3) 0.078(4) 0.014(3) 0.001(3) 0.007(3)
C29 0.126(6) 0.037(3) 0.072(4) 0.020(3) 0.040(4) 0.027(4)
C30 0.086(4) 0.058(3) 0.073(4) 0.037(3) 0.040(3) 0.039(3)
C31 0.057(3) 0.051(3) 0.052(3) 0.023(2) 0.018(2) 0.017(2)
C32 0.045(3) 0.039(2) 0.041(2) 0.018(2) 0.015(2) 0.017(2)
C33 0.048(3) 0.044(3) 0.045(3) 0.022(2) 0.013(2) 0.007(2)
C34 0.071(3) 0.055(3) 0.065(3) 0.032(3) 0.039(3) 0.020(3)
C35 0.080(4) 0.052(3) 0.045(3) 0.025(3) 0.025(3) 0.023(3)
C36 0.060(3) 0.065(3) 0.047(3) 0.024(3) 0.006(2) 0.015(3)
C37 0.048(3) 0.063(3) 0.047(3) 0.028(2) 0.018(2) 0.018(2)
C38 0.064(3) 0.071(4) 0.047(3) 0.007(3) 0.018(2) 0.018(3)
C39 0.036(2) 0.044(3) 0.034(2) 0.018(2) 0.0108(18) 0.0112(19)
C40 0.039(2) 0.047(3) 0.037(2) 0.017(2) 0.0114(18) 0.013(2)
C41 0.033(2) 0.054(3) 0.045(3) 0.026(2) 0.0089(19) 0.007(2)
C42 0.034(2) 0.047(3) 0.046(3) 0.019(2) 0.0038(19) 0.007(2)
C43 0.033(2) 0.044(3) 0.035(2) 0.014(2) 0.0062(18) 0.0078(19)
C44 0.073(3) 0.083(4) 0.051(3) 0.031(3) 0.037(3) 0.042(3)
C45 0.053(3) 0.076(4) 0.078(4) 0.051(3) 0.025(3) 0.014(3)
C46 0.055(3) 0.051(3) 0.066(3) 0.022(3) -0.001(3) -0.003(3)
C47 0.051(3) 0.059(3) 0.033(2) 0.018(2) 0.007(2) 0.014(2)
C48 0.065(4) 0.079(4) 0.104(5) 0.047(4) 0.031(3) 0.039(3)
C49 0.124(5) 0.064(4) 0.067(4) 0.040(3) 0.031(4) 0.028(4)
C50 0.074(4) 0.051(3) 0.068(3) 0.010(3) 0.022(3) 0.010(3)
C51 0.033(2) 0.043(3) 0.032(2) 0.018(2) 0.0046(17) 0.0105(19)
C52 0.042(3) 0.052(3) 0.050(3) 0.024(2) 0.011(2) 0.017(2)
C53 0.055(3) 0.043(3) 0.057(3) 0.024(2) 0.003(2) 0.011(2)
C54 0.049(3) 0.057(3) 0.060(3) 0.037(3) 0.008(2) -0.001(2)
C55 0.033(2) 0.080(4) 0.040(2) 0.035(3) 0.0065(19) 0.006(2)
C56 0.039(2) 0.051(3) 0.033(2) 0.018(2) 0.0077(18) 0.010(2)
C57 0.034(2) 0.042(3) 0.048(3) 0.023(2) 0.0138(19) 0.0045(19)
C58 0.039(2) 0.065(3) 0.054(3) 0.034(3) 0.019(2) 0.014(2)
C59 0.042(3) 0.089(4) 0.065(3) 0.048(3) 0.007(2) 0.006(3)
C60 0.062(4) 0.108(5) 0.052(3) 0.044(4) 0.007(3) 0.006(3)
C61 0.077(4) 0.083(4) 0.050(3) 0.028(3) 0.028(3) 0.017(3)
C62 0.054(3) 0.069(3) 0.051(3) 0.029(3) 0.023(2) 0.021(3)
C63 0.026(2) 0.045(3) 0.049(3) 0.018(2) 0.0134(18) 0.0085(19)
C64 0.054(3) 0.053(3) 0.062(3) 0.028(3) 0.023(2) 0.017(2)
C65 0.060(3) 0.047(3) 0.092(4) 0.030(3) 0.019(3) 0.017(3)
C66 0.066(4) 0.048(3) 0.081(4) 0.003(3) 0.020(3) 0.018(3)
C67 0.057(3) 0.064(4) 0.055(3) 0.004(3) 0.015(3) 0.010(3)
C68 0.047(3) 0.055(3) 0.043(3) 0.017(2) 0.009(2) 0.008(2)
C69 0.038(2) 0.043(3) 0.039(2) 0.014(2) 0.0118(19) 0.012(2)
C70 0.037(2) 0.053(3) 0.065(3) 0.029(3) 0.018(2) 0.011(2)
C71 0.042(3) 0.070(4) 0.083(4) 0.041(3) 0.026(3) 0.013(3)
C72 0.035(3) 0.081(4) 0.083(4) 0.038(3) 0.019(3) 0.021(3)
C73 0.054(3) 0.085(4) 0.067(3) 0.046(3) 0.021(3) 0.034(3)
C74 0.043(3) 0.079(4) 0.057(3) 0.042(3) 0.021(2) 0.019(3)
C75 0.139(7) 0.083(5) 0.084(5) 0.019(4) 0.035(5) -0.004(5)
C76 0.077(5) 0.151(7) 0.068(4) 0.040(5) 0.018(4) 0.045(5)
C77 0.152(8) 0.093(6) 0.097(5) 0.050(5) 0.057(5) 0.050(6)

loop_
_atom_type_symbol
_atom_type_description
_atom_type_scat_dispersion_real
_atom_type_scat_dispersion_imag
_atom_type_scat_source
C C 0.0033 0.0016 'International Tables Vol C Tables 4.2.6.8 and 6.1.1.4'
H H 0.0000 0.0000 'International Tables Vol C Tables 4.2.6.8 and 6.1.1.4'
B B 0.0013 0.0007 'International Tables Vol C Tables 4.2.6.8 and 6.1.1.4'
Si Si 0.0817 0.0704 'International Tables Vol C Tables 4.2.6.8 and 6.1.1.4'
Lu Lu -0.4720 5.8584 'International Tables Vol C Tables 4.2.6.8 and 6.1.1.4'

loop_
_geom_angle_atom_site_label_1
_geom_angle_atom_site_label_2
_geom_angle_atom_site_label_3
_geom_angle
_geom_angle_site_symmetry_1
C1 Lu1 C2 122.55(15) .
C1 Lu1 C6 133.64(16) .
C2 Lu1 C6 32.33(14) .
C1 Lu1 C4 81.73(17) .
C2 Lu1 C4 52.89(15) .
C6 Lu1 C4 52.01(16) .
C1 Lu1 C3 90.85(16) .
C2 Lu1 C3 32.02(13) .
C6 Lu1 C3 52.51(14) .
C4 Lu1 C3 31.72(14) .
C1 Lu1 C5 105.82(18) .
C2 Lu1 C5 52.92(15) .
C6 Lu1 C5 31.23(16) .
C4 Lu1 C5 31.47(15) .
C3 Lu1 C5 52.38(15) .
C1 Lu1 C20 97.23(18) .
C2 Lu1 C20 88.97(14) .
C6 Lu1 C20 113.45(16) .
C4 Lu1 C20 129.22(14) .
C3 Lu1 C20 98.07(14) .
C5 Lu1 C20 141.75(15) .
C1 Lu1 C18 129.63(16) .
C2 Lu1 C18 107.82(14) .
C6 Lu1 C18 89.49(14) .
C4 Lu1 C18 135.38(15) .
C3 Lu1 C18 139.25(13) .
C5 Lu1 C18 103.91(15) .
C20 Lu1 C18 82.96(15) .
C1 Lu1 C19 104.46(16) .
C2 Lu1 C19 130.19(14) .
C6 Lu1 C19 118.56(14) .
C4 Lu1 C19 161.21(14) .
C3 Lu1 C19 160.39(14) .
C5 Lu1 C19 131.33(14) .
C20 Lu1 C19 68.31(13) .
C18 Lu1 C19 29.45(12) .
C1 Lu1 C17 123.85(17) .
C2 Lu1 C17 105.24(14) .
C6 Lu1 C17 76.43(14) .
C4 Lu1 C17 109.66(15) .
C3 Lu1 C17 127.95(13) .
C5 Lu1 C17 79.42(15) .
C20 Lu1 C17 112.32(15) .
C18 Lu1 C17 29.43(13) .
C19 Lu1 C17 52.05(12) .
C1 Lu1 C14 79.19(15) .
C2 Lu1 C14 158.10(13) .
C6 Lu1 C14 134.67(14) .
C4 Lu1 C14 142.49(14) .
C3 Lu1 C14 169.85(13) .
C5 Lu1 C14 128.39(14) .
C20 Lu1 C14 85.26(13) .
C18 Lu1 C14 50.52(13) .
C19 Lu1 C14 29.00(12) .
C17 Lu1 C14 58.25(13) .
C1 Lu1 C15 75.30(16) .
C2 Lu1 C15 150.73(14) .
C6 Lu1 C15 118.41(15) .
C4 Lu1 C15 115.48(15) .
C3 Lu1 C15 146.97(14) .
C5 Lu1 C15 102.14(16) .
C20 Lu1 C15 113.14(14) .
C18 Lu1 C15 59.22(15) .
C19 Lu1 C15 51.33(14) .
C17 Lu1 C15 49.67(15) .
C14 Lu1 C15 27.92(12) .
C38 Lu2 C43 91.29(17) .
C38 Lu2 C39 122.74(16) .
C43 Lu2 C39 31.91(13) .
C38 Lu2 C40 134.66(17) .
C43 Lu2 C40 52.28(14) .
C39 Lu2 C40 32.15(12) .
C38 Lu2 C42 82.62(17) .
C43 Lu2 C42 31.64(13) .
C39 Lu2 C42 52.87(15) .
C40 Lu2 C42 52.09(15) .
C38 Lu2 C41 107.07(17) .
C43 Lu2 C41 52.20(13) .
C39 Lu2 C41 52.80(14) .
C40 Lu2 C41 31.29(14) .
C42 Lu2 C41 31.52(13) .
C38 Lu2 C58 99.16(18) .
C43 Lu2 C58 98.10(14) .
C39 Lu2 C58 87.32(15) .
C40 Lu2 C58 110.68(15) .
C42 Lu2 C58 129.46(13) .
C41 Lu2 C58 139.69(14) .
C38 Lu2 C56 129.64(16) .
C43 Lu2 C56 138.67(13) .
C39 Lu2 C56 107.62(13) .
C40 Lu2 C56 88.58(13) .
C42 Lu2 C56 133.91(13) .
C41 Lu2 C56 102.40(13) .
C58 Lu2 C56 82.54(14) .
C38 Lu2 C55 123.35(18) .
C43 Lu2 C55 127.25(13) .
C39 Lu2 C55 105.47(13) .
C40 Lu2 C55 76.34(13) .
C42 Lu2 C55 108.39(14) .
C41 Lu2 C55 78.34(13) .
C58 Lu2 C55 111.85(14) .
C56 Lu2 C55 29.42(13) .
C38 Lu2 C51 105.14(16) .
C43 Lu2 C51 159.57(13) .
C39 Lu2 C51 129.13(13) .
C40 Lu2 C51 117.28(14) .
C42 Lu2 C51 160.54(13) .
C41 Lu2 C51 130.33(13) .
C58 Lu2 C51 67.76(13) .
C56 Lu2 C51 29.40(12) .
C55 Lu2 C51 52.35(13) .
C38 Lu2 C52 79.58(17) .
C43 Lu2 C52 170.80(14) .
C39 Lu2 C52 157.28(14) .
C40 Lu2 C52 134.90(14) .
C42 Lu2 C52 143.84(14) .
C41 Lu2 C52 129.44(14) .
C58 Lu2 C52 84.57(14) .
C56 Lu2 C52 50.28(13) .
C55 Lu2 C52 58.74(14) .
C51 Lu2 C52 28.80(13) .
C38 Lu2 C54 95.43(19) .
C43 Lu2 C54 130.76(14) .
C39 Lu2 C54 124.05(14) .
C40 Lu2 C54 91.91(14) .
C42 Lu2 C54 101.23(14) .
C41 Lu2 C54 79.39(13) .
C58 Lu2 C54 128.48(14) .
C56 Lu2 C54 51.31(15) .
C55 Lu2 C54 28.58(14) .
C51 Lu2 C54 60.74(13) .
C52 Lu2 C54 50.09(14) .
C12 Si1 C13 106.2(3) .
C12 Si1 C2 116.1(3) .
C13 Si1 C2 113.0(3) .
C12 Si1 C11 105.8(3) .
C13 Si1 C11 109.1(4) .
C2 Si1 C11 106.3(3) .
C50 Si2 C49 106.8(3) .
C50 Si2 C48 107.5(3) .
C49 Si2 C48 105.0(3) .
C50 Si2 C39 114.0(2) .
C49 Si2 C39 115.2(2) .
C48 Si2 C39 107.7(2) .
C26 B1 C32 107.2(3) .
C26 B1 C21 112.3(4) .
C32 B1 C21 113.6(3) .
C26 B1 C19 112.3(4) .
C32 B1 C19 111.1(4) .
C21 B1 C19 100.3(3) .
C69 B2 C63 107.5(3) .
C69 B2 C57 113.5(3) .
C63 B2 C57 112.0(3) .
C69 B2 C51 110.9(3) .
C63 B2 C51 113.3(3) .
C57 B2 C51 99.7(3) .
Lu1 C1 H1A 109.5 .
Lu1 C1 H1B 109.5 .
H1A C1 H1B 109.5 .
Lu1 C1 H1C 109.5 .
H1A C1 H1C 109.5 .
H1B C1 H1C 109.5 .
C3 C2 C6 106.2(4) .
C3 C2 Si1 127.9(3) .
C6 C2 Si1 121.7(3) .
C3 C2 Lu1 74.5(2) .
C6 C2 Lu1 74.1(2) .
Si1 C2 Lu1 134.8(2) .
C4 C3 C2 108.2(4) .
C4 C3 C7 123.8(4) .
C2 C3 C7 127.8(4) .
C4 C3 Lu1 74.0(2) .
C2 C3 Lu1 73.5(2) .
C7 C3 Lu1 123.0(3) .
C5 C4 C3 108.5(4) .
C5 C4 C8 125.3(5) .
C3 C4 C8 125.8(5) .
C5 C4 Lu1 74.6(2) .
C3 C4 Lu1 74.3(2) .
C8 C4 Lu1 123.7(3) .
C6 C5 C4 108.2(4) .
C6 C5 C9 127.3(5) .
C4 C5 C9 123.9(5) .
C6 C5 Lu1 74.0(3) .
C4 C5 Lu1 74.0(2) .
C9 C5 Lu1 124.7(3) .
C5 C6 C2 109.0(4) .
C5 C6 C10 124.3(5) .
C2 C6 C10 126.2(5) .
C5 C6 Lu1 74.8(3) .
C2 C6 Lu1 73.5(2) .
C10 C6 Lu1 124.7(3) .
C3 C7 H7A 109.5 .
C3 C7 H7B 109.5 .
H7A C7 H7B 109.5 .
C3 C7 H7C 109.5 .
H7A C7 H7C 109.5 .
H7B C7 H7C 109.5 .
C4 C8 H8A 109.5 .
C4 C8 H8B 109.5 .
H8A C8 H8B 109.5 .
C4 C8 H8C 109.5 .
H8A C8 H8C 109.5 .
H8B C8 H8C 109.5 .
C5 C9 H9A 109.5 .
C5 C9 H9B 109.5 .
H9A C9 H9B 109.5 .
C5 C9 H9C 109.5 .
H9A C9 H9C 109.5 .
H9B C9 H9C 109.5 .
C6 C10 H10A 109.5 .
C6 C10 H10B 109.5 .
H10A C10 H10B 109.5 .
C6 C10 H10C 109.5 .
H10A C10 H10C 109.5 .
H10B C10 H10C 109.5 .
Si1 C11 H11A 109.5 .
Si1 C11 H11B 109.5 .
H11A C11 H11B 109.5 .
Si1 C11 H11C 109.5 .
H11A C11 H11C 109.5 .
H11B C11 H11C 109.5 .
Si1 C12 H12A 109.5 .
Si1 C12 H12B 109.5 .
H12A C12 H12B 109.5 .
Si1 C12 H12C 109.5 .
H12A C12 H12C 109.5 .
H12B C12 H12C 109.5 .
Si1 C13 H13A 109.5 .
Si1 C13 H13B 109.5 .
H13A C13 H13B 109.5 .
Si1 C13 H13C 109.5 .
H13A C13 H13C 109.5 .
H13B C13 H13C 109.5 .
C15 C14 C19 123.9(4) .
C15 C14 Lu1 77.9(3) .
C19 C14 Lu1 74.4(2) .
C15 C14 H14 118.1 .
C19 C14 H14 118.1 .
Lu1 C14 H14 120.6 .
C14 C15 C16 120.2(5) .
C14 C15 Lu1 74.2(3) .
C16 C15 Lu1 76.3(3) .
C14 C15 H15 119.9 .
C16 C15 H15 119.9 .
Lu1 C15 H15 120.7 .
C17 C16 C15 118.4(4) .
C17 C16 Lu1 73.5(3) .
C15 C16 Lu1 75.6(3) .
C17 C16 H16 120.8 .
C15 C16 H16 120.8 .
Lu1 C16 H16 121.3 .
C16 C17 C18 121.0(4) .
C16 C17 Lu1 78.3(3) .
C18 C17 Lu1 72.7(2) .
C16 C17 H17 119.5 .
C18 C17 H17 119.5 .
Lu1 C17 H17 120.5 .
C19 C18 C17 121.2(4) .
C19 C18 Lu1 77.0(2) .
C17 C18 Lu1 77.9(2) .
C19 C18 H18 119.4 .
C17 C18 H18 119.4 .
Lu1 C18 H18 116.3 .
C14 C19 C18 115.3(4) .
C14 C19 B1 118.6(4) .
C18 C19 B1 125.7(4) .
C14 C19 Lu1 76.6(2) .
C18 C19 Lu1 73.5(2) .
B1 C19 Lu1 112.7(2) .
C25 C20 C21 121.5(5) .
C25 C20 Lu1 97.2(3) .
C21 C20 Lu1 97.7(3) .
C25 C20 H20 119.2 .
C21 C20 H20 119.2 .
Lu1 C20 H20 74.6 .
C22 C21 C20 115.0(4) .
C22 C21 B1 125.6(4) .
C20 C21 B1 119.2(4) .
C21 C22 C23 123.3(4) .
C21 C22 H22 118.4 .
C23 C22 H22 118.4 .
C24 C23 C22 120.0(5) .
C24 C23 H23 120.0 .
C22 C23 H23 120.0 .
C23 C24 C25 119.5(4) .
C23 C24 H24 120.3 .
C25 C24 H24 120.3 .
C24 C25 C20 120.6(5) .
C24 C25 H25 119.7 .
C20 C25 H25 119.7 .
C31 C26 C27 114.5(4) .
C31 C26 B1 121.0(4) .
C27 C26 B1 124.3(4) .
C28 C27 C26 122.9(5) .
C28 C27 H27 118.6 .
C26 C27 H27 118.6 .
C29 C28 C27 120.3(6) .
C29 C28 H28 119.8 .
C27 C28 H28 119.8 .
C28 C29 C30 118.8(5) .
C28 C29 H29 120.6 .
C30 C29 H29 120.6 .
C31 C30 C29 119.9(5) .
C31 C30 H30 120.1 .
C29 C30 H30 120.1 .
C30 C31 C26 123.6(5) .
C30 C31 H31 118.2 .
C26 C31 H31 118.2 .
C37 C32 C33 114.9(4) .
C37 C32 B1 123.9(4) .
C33 C32 B1 121.0(4) .
C34 C33 C32 122.6(4) .
C34 C33 H33 118.7 .
C32 C33 H33 118.7 .
C35 C34 C33 120.3(5) .
C35 C34 H34 119.9 .
C33 C34 H34 119.9 .
C34 C35 C36 118.3(4) .
C34 C35 H35 120.9 .
C36 C35 H35 120.9 .
C37 C36 C35 120.6(5) .
C37 C36 H36 119.7 .
C35 C36 H36 119.7 .
C36 C37 C32 123.3(4) .
C36 C37 H37 118.4 .
C32 C37 H37 118.4 .
Lu2 C38 H38A 109.5 .
Lu2 C38 H38B 109.5 .
H38A C38 H38B 109.5 .
Lu2 C38 H38C 109.5 .
H38A C38 H38C 109.5 .
H38B C38 H38C 109.5 .
C43 C39 C40 106.0(4) .
C43 C39 Si2 129.5(3) .
C40 C39 Si2 120.7(3) .
C43 C39 Lu2 73.8(2) .
C40 C39 Lu2 74.3(2) .
Si2 C39 Lu2 134.0(2) .
C41 C40 C39 109.0(4) .
C41 C40 C44 123.9(4) .
C39 C40 C44 126.4(4) .
C41 C40 Lu2 75.1(2) .
C39 C40 Lu2 73.6(2) .
C44 C40 Lu2 125.1(3) .
C40 C41 C42 107.9(4) .
C40 C41 C45 126.9(4) .
C42 C41 C45 124.4(4) .
C40 C41 Lu2 73.6(2) .
C42 C41 Lu2 73.6(2) .
C45 C41 Lu2 126.4(3) .
C43 C42 C41 107.9(4) .
C43 C42 C46 125.9(4) .
C41 C42 C46 125.8(4) .
C43 C42 Lu2 73.6(2) .
C41 C42 Lu2 74.9(2) .
C46 C42 Lu2 123.3(3) .
C42 C43 C39 109.1(4) .
C42 C43 C47 121.9(4) .
C39 C43 C47 128.8(4) .
C42 C43 Lu2 74.8(2) .
C39 C43 Lu2 74.3(2) .
C47 C43 Lu2 120.9(3) .
C40 C44 H44A 109.5 .
C40 C44 H44B 109.5 .
H44A C44 H44B 109.5 .
C40 C44 H44C 109.5 .
H44A C44 H44C 109.5 .
H44B C44 H44C 109.5 .
C41 C45 H45A 109.5 .
C41 C45 H45B 109.5 .
H45A C45 H45B 109.5 .
C41 C45 H45C 109.5 .
H45A C45 H45C 109.5 .
H45B C45 H45C 109.5 .
C42 C46 H46A 109.5 .
C42 C46 H46B 109.5 .
H46A C46 H46B 109.5 .
C42 C46 H46C 109.5 .
H46A C46 H46C 109.5 .
H46B C46 H46C 109.5 .
C43 C47 H47A 109.5 .
C43 C47 H47B 109.5 .
H47A C47 H47B 109.5 .
C43 C47 H47C 109.5 .
H47A C47 H47C 109.5 .
H47B C47 H47C 109.5 .
Si2 C48 H48A 109.5 .
Si2 C48 H48B 109.5 .
H48A C48 H48B 109.5 .
Si2 C48 H48C 109.5 .
H48A C48 H48C 109.5 .
H48B C48 H48C 109.5 .
Si2 C49 H49A 109.5 .
Si2 C49 H49B 109.5 .
H49A C49 H49B 109.5 .
Si2 C49 H49C 109.5 .
H49A C49 H49C 109.5 .
H49B C49 H49C 109.5 .
Si2 C50 H50A 109.5 .
Si2 C50 H50B 109.5 .
H50A C50 H50B 109.5 .
Si2 C50 H50C 109.5 .
H50A C50 H50C 109.5 .
H50B C50 H50C 109.5 .
C52 C51 C56 114.8(4) .
C52 C51 B2 118.9(4) .
C56 C51 B2 125.8(4) .
C52 C51 Lu2 76.7(2) .
C56 C51 Lu2 72.5(2) .
B2 C51 Lu2 112.9(2) .
C53 C52 C51 123.7(4) .
C53 C52 Lu2 77.4(3) .
C51 C52 Lu2 74.5(2) .
C53 C52 H52 118.1 .
C51 C52 H52 118.1 .
Lu2 C52 H52 121.0 .
C52 C53 C54 119.8(5) .
C52 C53 Lu2 74.6(3) .
C54 C53 Lu2 74.6(3) .
C52 C53 H53 120.1 .
C54 C53 H53 120.1 .
Lu2 C53 H53 121.9 .
C55 C54 C53 119.1(4) .
C55 C54 Lu2 73.5(3) .
C53 C54 Lu2 77.1(3) .
C55 C54 H54 120.4 .
C53 C54 H54 120.4 .
Lu2 C54 H54 120.0 .
C54 C55 C56 119.9(4) .
C54 C55 Lu2 78.0(3) .
C56 C55 Lu2 73.5(2) .
C54 C55 H55 120.0 .
C56 C55 H55 120.0 .
Lu2 C55 H55 119.5 .
C55 C56 C51 122.7(4) .
C55 C56 Lu2 77.1(2) .
C51 C56 Lu2 78.1(2) .
C55 C56 H56 118.7 .
C51 C56 H56 118.7 .
Lu2 C56 H56 116.6 .
C62 C57 C58 115.4(4) .
C62 C57 B2 125.1(4) .
C58 C57 B2 119.2(4) .
C59 C58 C57 122.5(5) .
C59 C58 Lu2 95.4(3) .
C57 C58 Lu2 99.1(3) .
C59 C58 H58 118.8 .
C57 C58 H58 118.8 .
Lu2 C58 H58 74.8 .
C60 C59 C58 120.0(5) .
C60 C59 H59 120.0 .
C58 C59 H59 120.0 .
C59 C60 C61 119.4(5) .
C59 C60 H60 120.3 .
C61 C60 H60 120.3 .
C60 C61 C62 120.5(5) .
C60 C61 H61 119.8 .
C62 C61 H61 119.8 .
C61 C62 C57 122.2(5) .
C61 C62 H62 118.9 .
C57 C62 H62 118.9 .
C64 C63 C68 114.8(4) .
C64 C63 B2 124.4(4) .
C68 C63 B2 120.6(4) .
C65 C64 C63 122.4(5) .
C65 C64 H64 118.8 .
C63 C64 H64 118.8 .
C66 C65 C64 120.5(5) .
C66 C65 H65 119.7 .
C64 C65 H65 119.7 .
C65 C66 C67 118.9(5) .
C65 C66 H66 120.5 .
C67 C66 H66 120.5 .
C66 C67 C68 120.5(5) .
C66 C67 H67 119.8 .
C68 C67 H67 119.8 .
C67 C68 C63 122.8(5) .
C67 C68 H68 118.6 .
C63 C68 H68 118.6 .
C74 C69 C70 114.9(4) .
C74 C69 B2 123.2(4) .
C70 C69 B2 121.7(4) .
C71 C70 C69 122.8(4) .
C71 C70 H70 118.6 .
C69 C70 H70 118.6 .
C72 C71 C70 120.5(4) .
C72 C71 H71 119.7 .
C70 C71 H71 119.7 .
C71 C72 C73 118.4(4) .
C71 C72 H72 120.8 .
C73 C72 H72 120.8 .
C74 C73 C72 120.6(4) .
C74 C73 H73 119.7 .
C72 C73 H73 119.7 .
C73 C74 C69 122.7(4) .
C73 C74 H74 118.7 .
C69 C74 H74 118.7 .
C77 C75 C76 121.6(6) 2_676
C77 C75 H75 119.2 2_676
C76 C75 H75 119.2 .
C75 C76 C77 116.0(6) .
C75 C76 H76 122.0 .
C77 C76 H76 122.0 .
C75 C77 C76 122.4(6) 2_676
C75 C77 H77 118.8 2_676
C76 C77 H77 118.8 .

loop_
_geom_bond_atom_site_label_1
_geom_bond_atom_site_label_2
_geom_bond_distance
_geom_bond_site_symmetry_2
Lu1 C1 2.291(5) .
Lu1 C2 2.570(4) .
Lu1 C6 2.578(5) .
Lu1 C4 2.581(4) .
Lu1 C3 2.583(4) .
Lu1 C5 2.588(4) .
Lu1 C20 2.730(5) .
Lu1 C18 2.742(4) .
Lu1 C19 2.787(4) .
Lu1 C17 2.808(5) .
Lu1 C14 2.815(5) .
Lu1 C15 2.859(5) .
Lu2 C38 2.305(5) .
Lu2 C43 2.576(4) .
Lu2 C39 2.581(4) .
Lu2 C40 2.591(4) .
Lu2 C42 2.591(5) .
Lu2 C41 2.609(5) .
Lu2 C58 2.701(5) .
Lu2 C56 2.728(4) .
Lu2 C55 2.774(5) .
Lu2 C51 2.799(4) .
Lu2 C52 2.827(4) .
Lu2 C54 2.830(5) .
Si1 C12 1.855(6) .
Si1 C13 1.863(6) .
Si1 C2 1.865(5) .
Si1 C11 1.869(6) .
Si2 C50 1.853(5) .
Si2 C49 1.857(5) .
Si2 C48 1.862(5) .
Si2 C39 1.868(5) .
B1 C26 1.621(6) .
B1 C32 1.623(6) .
B1 C21 1.634(6) .
B1 C19 1.643(6) .
B2 C69 1.621(6) .
B2 C63 1.622(7) .
B2 C57 1.633(6) .
B2 C51 1.636(6) .
C1 H1A 0.9800 .
C1 H1B 0.9800 .
C1 H1C 0.9800 .
C2 C3 1.421(6) .
C2 C6 1.433(6) .
C3 C4 1.411(6) .
C3 C7 1.499(6) .
C4 C5 1.402(7) .
C4 C8 1.498(7) .
C5 C6 1.391(7) .
C5 C9 1.507(7) .
C6 C10 1.513(7) .
C7 H7A 0.9800 .
C7 H7B 0.9800 .
C7 H7C 0.9800 .
C8 H8A 0.9800 .
C8 H8B 0.9800 .
C8 H8C 0.9800 .
C9 H9A 0.9800 .
C9 H9B 0.9800 .
C9 H9C 0.9800 .
C10 H10A 0.9800 .
C10 H10B 0.9800 .
C10 H10C 0.9800 .
C11 H11A 0.9800 .
C11 H11B 0.9800 .
C11 H11C 0.9800 .
C12 H12A 0.9800 .
C12 H12B 0.9800 .
C12 H12C 0.9800 .
C13 H13A 0.9800 .
C13 H13B 0.9800 .
C13 H13C 0.9800 .
C14 C15 1.369(6) .
C14 C19 1.403(6) .
C14 H14 0.9500 .
C15 C16 1.392(7) .
C15 H15 0.9500 .
C16 C17 1.380(7) .
C16 H16 0.9500 .
C17 C18 1.411(6) .
C17 H17 0.9500 .
C18 C19 1.406(6) .
C18 H18 0.9500 .
C20 C25 1.390(6) .
C20 C21 1.411(6) .
C20 H20 0.9500 .
C21 C22 1.380(6) .
C22 C23 1.382(6) .
C22 H22 0.9500 .
C23 C24 1.362(7) .
C23 H23 0.9500 .
C24 C25 1.362(7) .
C24 H24 0.9500 .
C25 H25 0.9500 .
C26 C31 1.386(6) .
C26 C27 1.390(6) .
C27 C28 1.378(7) .
C27 H27 0.9500 .
C28 C29 1.365(8) .
C28 H28 0.9500 .
C29 C30 1.376(8) .
C29 H29 0.9500 .
C30 C31 1.369(7) .
C30 H30 0.9500 .
C31 H31 0.9500 .
C32 C37 1.379(6) .
C32 C33 1.400(6) .
C33 C34 1.381(6) .
C33 H33 0.9500 .
C34 C35 1.372(7) .
C34 H34 0.9500 .
C35 C36 1.379(7) .
C35 H35 0.9500 .
C36 C37 1.367(6) .
C36 H36 0.9500 .
C37 H37 0.9500 .
C38 H38A 0.9800 .
C38 H38B 0.9800 .
C38 H38C 0.9800 .
C39 C43 1.417(6) .
C39 C40 1.432(5) .
C40 C41 1.402(6) .
C40 C44 1.516(6) .
C41 C42 1.412(6) .
C41 C45 1.502(6) .
C42 C43 1.408(6) .
C42 C46 1.493(6) .
C43 C47 1.510(5) .
C44 H44A 0.9800 .
C44 H44B 0.9800 .
C44 H44C 0.9800 .
C45 H45A 0.9800 .
C45 H45B 0.9800 .
C45 H45C 0.9800 .
C46 H46A 0.9800 .
C46 H46B 0.9800 .
C46 H46C 0.9800 .
C47 H47A 0.9800 .
C47 H47B 0.9800 .
C47 H47C 0.9800 .
C48 H48A 0.9800 .
C48 H48B 0.9800 .
C48 H48C 0.9800 .
C49 H49A 0.9800 .
C49 H49B 0.9800 .
C49 H49C 0.9800 .
C50 H50A 0.9800 .
C50 H50B 0.9800 .
C50 H50C 0.9800 .
C51 C52 1.400(6) .
C51 C56 1.404(6) .
C52 C53 1.380(6) .
C52 H52 0.9500 .
C53 C54 1.389(7) .
C53 H53 0.9500 .
C54 C55 1.384(7) .
C54 H54 0.9500 .
C55 C56 1.398(6) .
C55 H55 0.9500 .
C56 H56 0.9500 .
C57 C62 1.391(6) .
C57 C58 1.400(6) .
C58 C59 1.387(6) .
C58 H58 0.9500 .
C59 C60 1.364(8) .
C59 H59 0.9500 .
C60 C61 1.372(7) .
C60 H60 0.9500 .
C61 C62 1.385(7) .
C61 H61 0.9500 .
C62 H62 0.9500 .
C63 C64 1.388(6) .
C63 C68 1.389(6) .
C64 C65 1.382(7) .
C64 H64 0.9500 .
C65 C66 1.357(8) .
C65 H65 0.9500 .
C66 C67 1.363(7) .
C66 H66 0.9500 .
C67 C68 1.370(7) .
C67 H67 0.9500 .
C68 H68 0.9500 .
C69 C74 1.383(6) .
C69 C70 1.402(6) .
C70 C71 1.368(6) .
C70 H70 0.9500 .
C71 C72 1.367(7) .
C71 H71 0.9500 .
C72 C73 1.378(7) .
C72 H72 0.9500 .
C73 C74 1.372(6) .
C73 H73 0.9500 .
C74 H74 0.9500 .
C75 C77 1.264(8) 2_676
C75 C76 1.413(2) .
C75 H75 0.9500 .
C76 C77 1.414(2) .
C76 H76 0.9500 .
C77 C75 1.264(8) 2_676
C77 H77 0.9500 .
